data_1564318
loop_
_publ_author_name
'Bruekers, J.P.J.'
'Elemans, J.A.A.W.'
'Nolte, R.J.M.'
'Tinnemans, P.'

_publ_section_title
;
 1,1&#x2032;-Methylenebis(4-tert-butylpyridinium) dichloride hemihydrate
;
_journal_coeditor_code BT4117
_journal_issue 8
_journal_name_full IUCrData
_journal_paper_doi 10.1107/S2414314621007689
_journal_volume 6
_journal_year 2021
_chemical_formula_iupac 'C19 H28 N2 2+, 2Cl -, 0.5H2 O'
_chemical_formula_moiety 'C19 H28 N2 2+, 2(Cl -), 0.5(H2 O)'
_chemical_formula_sum 'C19 H29 Cl2 N2 O0.5'
_chemical_formula_weight 364.34
_chemical_name_systematic
;
1,1'-Methylenebis(4-<i>tert</i>-butylpyridinium) dichloride hemihydrate
;
_space_group_crystal_system monoclinic
_space_group_IT_number 15
_space_group_name_Hall '-C 2yc'
_space_group_name_H-M_alt 'C 1 2/c 1'
_atom_sites_solution_hydrogens mixed
_atom_sites_solution_primary direct
_atom_sites_solution_secondary difmap
_audit_creation_method SHELXL-2018/3
_cell_angle_alpha 90
_cell_angle_beta 97.4152(14)
_cell_angle_gamma 90
_cell_formula_units_Z 8
_cell_length_a 27.7659(8)
_cell_length_b 5.9001(2)
_cell_length_c 23.9758(7)
_cell_measurement_reflns_used 9986
_cell_measurement_temperature 150(2)
_cell_measurement_theta_max 32.9
_cell_measurement_theta_min 2.4
_cell_volume 3894.9(2)
_computing_cell_refinement
;
SAINT (Bruker, 2003)
;
_computing_data_collection
;
APEX3 (Bruker, 2017)
;
_computing_data_reduction
;
SAINT (Bruker, 2003)
;
_computing_molecular_graphics
;
PLATON (Spek, 2020) and <i>shelXle</i> (H\"ubschle <i>et al.</i>,
2011)
;
_computing_structure_refinement
;
<i>SHELXL2018/3</i> (Sheldrick, 2015b)
;
_computing_structure_solution
;
<i>SHELXT2014/5</i> (Sheldrick, 2015a)
;
_diffrn_ambient_temperature 150(2)
_diffrn_detector_area_resol_mean 7.41
_diffrn_measured_fraction_theta_full 0.999
_diffrn_measured_fraction_theta_max 0.995
_diffrn_measurement_device 'Bruker D8 Quest APEX3'
_diffrn_measurement_method '\f and \w scans'
_diffrn_radiation_monochromator graphite
_diffrn_radiation_type MoK\a
_diffrn_radiation_wavelength 0.71073
_diffrn_reflns_av_R_equivalents 0.0407
_diffrn_reflns_av_unetI/netI 0.0369
_diffrn_reflns_limit_h_max 42
_diffrn_reflns_limit_h_min -40
_diffrn_reflns_limit_k_max 7
_diffrn_reflns_limit_k_min -9
_diffrn_reflns_limit_l_max 36
_diffrn_reflns_limit_l_min -36
_diffrn_reflns_number 36472
_diffrn_reflns_theta_full 25.242
_diffrn_reflns_theta_max 33.198
_diffrn_reflns_theta_min 2.404
_diffrn_source 'sealed tube'
_exptl_absorpt_coefficient_mu 0.339
_exptl_absorpt_correction_T_max 0.7465
_exptl_absorpt_correction_T_min 0.6007
_exptl_absorpt_correction_type multi-scan
_exptl_absorpt_process_details
;
(SADABS; Krause <i>et al.</i>, 2015)
;
_exptl_crystal_colour colourless
_exptl_crystal_density_diffrn 1.243
_exptl_crystal_description needle
_exptl_crystal_F_000 1560
_exptl_crystal_size_max 0.546
_exptl_crystal_size_mid 0.141
_exptl_crystal_size_min 0.029
_refine_diff_density_max 0.465
_refine_diff_density_min -0.342
_refine_ls_extinction_method none
_refine_ls_goodness_of_fit_ref 1.087
_refine_ls_hydrogen_treatment mixed
_refine_ls_matrix_type full
_refine_ls_number_parameters 222
_refine_ls_number_reflns 7428
_refine_ls_number_restraints 0
_refine_ls_restrained_S_all 1.087
_refine_ls_R_factor_all 0.0657
_refine_ls_R_factor_gt 0.0490
_refine_ls_shift/su_max 0.002
_refine_ls_shift/su_mean 0.000
_refine_ls_structure_factor_coef Fsqd
_refine_ls_weighting_details 'w=1/[\s^2^(Fo^2^)+(0.0345P)^2^+4.7462P] where P=(Fo^2^+2Fc^2^)/3'
_refine_ls_weighting_scheme calc
_refine_ls_wR_factor_gt 0.1009
_refine_ls_wR_factor_ref 0.1063
_reflns_number_gt 5988
_reflns_number_total 7428
_reflns_threshold_expression 'I > 2\s(I)'
_cod_data_source_file bt4117sup1.cif
_cod_data_source_block I
_cod_original_sg_symbol_H-M 'C 2/c'
_cod_database_code 1564318
_shelx_space_group_comment
;
The symmetry employed for this shelxl refinement is uniquely defined
by the following loop, which should always be used as a source of
symmetry information in preference to the above space-group names.
They are only intended as comments.
;
_shelx_estimated_absorpt_t_min 0.837
_shelx_estimated_absorpt_t_max 0.990

loop_
_space_group_symop_operation_xyz
'x, y, z'
'-x, y, -z+1/2'
'x+1/2, y+1/2, z'
'-x+1/2, y+1/2, -z+1/2'
'-x, -y, -z'
'x, -y, z-1/2'
'-x+1/2, -y+1/2, -z'
'x+1/2, -y+1/2, z-1/2'

loop_
_atom_site_type_symbol
_atom_site_label
_atom_site_fract_x
_atom_site_fract_y
_atom_site_fract_z
_atom_site_U_iso_or_equiv
_atom_site_adp_type
_atom_site_calc_flag
_atom_site_occupancy
_atom_site_disorder_assembly
_atom_site_disorder_group
Cl Cl1 0.66762(2) 1.24711(5) 0.69007(2) 0.02011(7) Uani d 1 . .
Cl Cl2 0.46510(2) -0.04518(7) 0.65504(2) 0.02807(9) Uani d 1 . .
O O1 0.500000 0.2834(2) 0.750000 0.0226(3) Uani d 1 . .
H H1 0.5097(7) 0.194(3) 0.7757(8) 0.034 Uiso d 1 . .
N N1 0.58269(4) 0.70318(18) 0.66729(4) 0.01528(19) Uani d 1 . .
C C1 0.58379(5) 0.8164(2) 0.72238(5) 0.0183(2) Uani d 1 . .
H H1A 0.594236 0.975901 0.719446 0.022 Uiso calc 1 . .
H H1B 0.550893 0.815733 0.734115 0.022 Uiso calc 1 . .
C C2 0.55369(5) 0.5221(2) 0.65514(5) 0.0184(2) Uani d 1 . .
H H2 0.533083 0.472634 0.681422 0.022 Uiso calc 1 . .
C C3 0.55359(5) 0.4077(2) 0.60496(5) 0.0178(2) Uani d 1 . .
H H3 0.532917 0.280414 0.596878 0.021 Uiso calc 1 . .
C C4 0.58376(4) 0.4784(2) 0.56596(5) 0.0147(2) Uani d 1 . .
C C5 0.61278(5) 0.6685(2) 0.58025(5) 0.0185(2) Uani d 1 . .
H H5 0.633346 0.723036 0.554488 0.022 Uiso calc 1 . .
C C6 0.61224(5) 0.7782(2) 0.63070(5) 0.0183(2) Uani d 1 . .
H H6 0.632542 0.906011 0.639799 0.022 Uiso calc 1 . .
C C7 0.58699(5) 0.3558(2) 0.51056(5) 0.0178(2) Uani d 1 . .
C C8 0.63866(6) 0.2601(3) 0.51317(8) 0.0325(3) Uani d 1 . .
H H8A 0.641469 0.173104 0.478916 0.049 Uiso calc 1 . .
H H8B 0.645413 0.160829 0.546031 0.049 Uiso calc 1 . .
H H8C 0.662081 0.385129 0.516240 0.049 Uiso calc 1 . .
C C9 0.57717(6) 0.5233(3) 0.46124(6) 0.0272(3) Uani d 1 . .
H H9A 0.579490 0.443658 0.425820 0.041 Uiso calc 1 . .
H H9B 0.601237 0.645579 0.465983 0.041 Uiso calc 1 . .
H H9C 0.544529 0.587349 0.460507 0.041 Uiso calc 1 . .
C C10 0.55031(6) 0.1622(3) 0.50068(6) 0.0261(3) Uani d 1 . .
H H10A 0.517323 0.222912 0.499241 0.039 Uiso calc 1 . .
H H10B 0.556244 0.052461 0.531479 0.039 Uiso calc 1 . .
H H10C 0.553860 0.087118 0.464978 0.039 Uiso calc 1 . .
N N11 0.61792(4) 0.69581(19) 0.76441(4) 0.01542(19) Uani d 1 . .
C C12 0.60175(5) 0.5233(2) 0.79374(5) 0.0185(2) Uani d 1 . .
H H12 0.568214 0.485537 0.788490 0.022 Uiso calc 1 . .
C C13 0.63333(5) 0.4013(2) 0.83121(5) 0.0178(2) Uani d 1 . .
H H13 0.621456 0.280122 0.851674 0.021 Uiso calc 1 . .
C C14 0.68271(4) 0.4544(2) 0.83935(5) 0.0149(2) Uani d 1 . .
C C15 0.69812(4) 0.6362(2) 0.80819(5) 0.0169(2) Uani d 1 . .
H H15 0.731437 0.678077 0.812838 0.020 Uiso calc 1 . .
C C16 0.66551(5) 0.7540(2) 0.77110(5) 0.0173(2) Uani d 1 . .
H H16 0.676331 0.876209 0.750120 0.021 Uiso calc 1 . .
C C17 0.71984(5) 0.3212(2) 0.87856(5) 0.0179(2) Uani d 1 . .
C C18 0.74794(6) 0.4840(3) 0.92118(6) 0.0267(3) Uani d 1 . .
H H18A 0.764762 0.597771 0.901042 0.040 Uiso calc 1 . .
H H18B 0.771764 0.398124 0.946550 0.040 Uiso calc 1 . .
H H18C 0.725171 0.559656 0.943085 0.040 Uiso calc 1 . .
C C19 0.75542(5) 0.2126(2) 0.84213(6) 0.0245(3) Uani d 1 . .
H H19A 0.737128 0.126977 0.811366 0.037 Uiso calc 1 . .
H H19B 0.777406 0.110051 0.865328 0.037 Uiso calc 1 . .
H H19C 0.774353 0.331603 0.826525 0.037 Uiso calc 1 . .
C C20 0.69621(5) 0.1354(3) 0.91046(6) 0.0262(3) Uani d 1 . .
H H20A 0.678134 0.031685 0.883493 0.039 Uiso calc 1 . .
H H20B 0.673927 0.204551 0.934073 0.039 Uiso calc 1 . .
H H20C 0.721457 0.051023 0.934211 0.039 Uiso calc 1 . .

loop_
_atom_site_aniso_label
_atom_site_aniso_U_11
_atom_site_aniso_U_22
_atom_site_aniso_U_33
_atom_site_aniso_U_12
_atom_site_aniso_U_13
_atom_site_aniso_U_23
Cl1 0.02257(14) 0.01460(13) 0.02306(14) -0.00075(11) 0.00262(10) -0.00094(11)
Cl2 0.03340(18) 0.03155(18) 0.01914(14) -0.00159(15) 0.00295(12) -0.00336(13)
O1 0.0265(7) 0.0178(7) 0.0234(7) 0.000 0.0025(5) 0.000
N1 0.0157(4) 0.0171(5) 0.0130(4) 0.0015(4) 0.0012(3) -0.0009(3)
C1 0.0191(5) 0.0215(6) 0.0139(5) 0.0059(5) 0.0006(4) -0.0027(4)
C2 0.0163(5) 0.0236(6) 0.0159(5) -0.0028(5) 0.0035(4) 0.0004(4)
C3 0.0168(5) 0.0202(6) 0.0161(5) -0.0044(5) 0.0012(4) 0.0002(4)
C4 0.0148(5) 0.0153(5) 0.0139(5) 0.0010(4) 0.0011(4) 0.0011(4)
C5 0.0212(6) 0.0192(6) 0.0160(5) -0.0053(5) 0.0055(4) -0.0002(4)
C6 0.0217(6) 0.0161(6) 0.0170(5) -0.0033(5) 0.0019(4) -0.0003(4)
C7 0.0203(6) 0.0171(6) 0.0165(5) -0.0002(5) 0.0044(4) -0.0023(4)
C8 0.0264(7) 0.0316(8) 0.0410(8) 0.0069(6) 0.0094(6) -0.0095(7)
C9 0.0396(8) 0.0274(7) 0.0148(5) -0.0023(6) 0.0043(5) 0.0002(5)
C10 0.0337(7) 0.0226(7) 0.0222(6) -0.0074(6) 0.0045(5) -0.0071(5)
N11 0.0156(4) 0.0179(5) 0.0128(4) 0.0015(4) 0.0017(3) -0.0020(4)
C12 0.0150(5) 0.0236(6) 0.0173(5) -0.0023(5) 0.0039(4) -0.0005(5)
C13 0.0184(5) 0.0196(6) 0.0159(5) -0.0031(5) 0.0047(4) 0.0016(4)
C14 0.0168(5) 0.0148(5) 0.0136(5) 0.0000(4) 0.0039(4) -0.0013(4)
C15 0.0151(5) 0.0174(6) 0.0183(5) -0.0019(4) 0.0026(4) -0.0004(4)
C16 0.0186(5) 0.0173(5) 0.0162(5) -0.0025(5) 0.0026(4) -0.0002(4)
C17 0.0188(5) 0.0171(5) 0.0178(5) 0.0019(4) 0.0024(4) 0.0018(4)
C18 0.0298(7) 0.0269(7) 0.0212(6) 0.0023(6) -0.0051(5) -0.0021(5)
C19 0.0223(6) 0.0213(7) 0.0313(7) 0.0042(5) 0.0087(5) -0.0002(5)
C20 0.0272(7) 0.0249(7) 0.0273(7) 0.0038(6) 0.0065(5) 0.0108(6)

loop_
_atom_type_symbol
_atom_type_description
_atom_type_scat_dispersion_real
_atom_type_scat_dispersion_imag
_atom_type_scat_source
C C 0.0033 0.0016 'International Tables Vol C Tables 4.2.6.8 and 6.1.1.4'
H H 0.0000 0.0000 'International Tables Vol C Tables 4.2.6.8 and 6.1.1.4'
N N 0.0061 0.0033 'International Tables Vol C Tables 4.2.6.8 and 6.1.1.4'
O O 0.0106 0.0060 'International Tables Vol C Tables 4.2.6.8 and 6.1.1.4'
Cl Cl 0.1484 0.1585 'International Tables Vol C Tables 4.2.6.8 and 6.1.1.4'

loop_
_geom_angle_atom_site_label_1
_geom_angle_atom_site_label_2
_geom_angle_atom_site_label_3
_geom_angle_site_symmetry_1
_geom_angle_site_symmetry_3
_geom_angle
_geom_angle_publ_flag
H1 O1 H1 . 2_656 101(3) ?
C2 N1 C6 . . 121.04(11) ?
C2 N1 C1 . . 119.67(11) ?
C6 N1 C1 . . 119.24(11) ?
N11 C1 N1 . . 109.30(10) ?
N11 C1 H1A . . 109.8 ?
N1 C1 H1A . . 109.8 ?
N11 C1 H1B . . 109.8 ?
N1 C1 H1B . . 109.8 ?
H1A C1 H1B . . 108.3 ?
N1 C2 C3 . . 120.71(11) ?
N1 C2 H2 . . 119.6 ?
C3 C2 H2 . . 119.6 ?
C2 C3 C4 . . 120.27(12) ?
C2 C3 H3 . . 119.9 ?
C4 C3 H3 . . 119.9 ?
C3 C4 C5 . . 116.85(11) ?
C3 C4 C7 . . 123.32(11) ?
C5 C4 C7 . . 119.82(11) ?
C6 C5 C4 . . 121.52(11) ?
C6 C5 H5 . . 119.2 ?
C4 C5 H5 . . 119.2 ?
N1 C6 C5 . . 119.61(12) ?
N1 C6 H6 . . 120.2 ?
C5 C6 H6 . . 120.2 ?
C4 C7 C10 . . 112.12(10) ?
C4 C7 C8 . . 107.37(11) ?
C10 C7 C8 . . 109.36(12) ?
C4 C7 C9 . . 109.91(11) ?
C10 C7 C9 . . 108.22(12) ?
C8 C7 C9 . . 109.86(12) ?
C7 C8 H8A . . 109.5 ?
C7 C8 H8B . . 109.5 ?
H8A C8 H8B . . 109.5 ?
C7 C8 H8C . . 109.5 ?
H8A C8 H8C . . 109.5 ?
H8B C8 H8C . . 109.5 ?
C7 C9 H9A . . 109.5 ?
C7 C9 H9B . . 109.5 ?
H9A C9 H9B . . 109.5 ?
C7 C9 H9C . . 109.5 ?
H9A C9 H9C . . 109.5 ?
H9B C9 H9C . . 109.5 ?
C7 C10 H10A . . 109.5 ?
C7 C10 H10B . . 109.5 ?
H10A C10 H10B . . 109.5 ?
C7 C10 H10C . . 109.5 ?
H10A C10 H10C . . 109.5 ?
H10B C10 H10C . . 109.5 ?
C12 N11 C16 . . 121.02(11) ?
C12 N11 C1 . . 119.58(11) ?
C16 N11 C1 . . 119.33(11) ?
N11 C12 C13 . . 120.63(11) ?
N11 C12 H12 . . 119.7 ?
C13 C12 H12 . . 119.7 ?
C12 C13 C14 . . 120.39(12) ?
C12 C13 H13 . . 119.8 ?
C14 C13 H13 . . 119.8 ?
C13 C14 C15 . . 117.28(11) ?
C13 C14 C17 . . 123.06(11) ?
C15 C14 C17 . . 119.63(11) ?
C16 C15 C14 . . 120.66(11) ?
C16 C15 H15 . . 119.7 ?
C14 C15 H15 . . 119.7 ?
N11 C16 C15 . . 120.01(12) ?
N11 C16 H16 . . 120.0 ?
C15 C16 H16 . . 120.0 ?
C14 C17 C20 . . 112.25(11) ?
C14 C17 C18 . . 109.44(11) ?
C20 C17 C18 . . 109.15(11) ?
C14 C17 C19 . . 107.32(10) ?
C20 C17 C19 . . 109.42(12) ?
C18 C17 C19 . . 109.20(12) ?
C17 C18 H18A . . 109.5 ?
C17 C18 H18B . . 109.5 ?
H18A C18 H18B . . 109.5 ?
C17 C18 H18C . . 109.5 ?
H18A C18 H18C . . 109.5 ?
H18B C18 H18C . . 109.5 ?
C17 C19 H19A . . 109.5 ?
C17 C19 H19B . . 109.5 ?
H19A C19 H19B . . 109.5 ?
C17 C19 H19C . . 109.5 ?
H19A C19 H19C . . 109.5 ?
H19B C19 H19C . . 109.5 ?
C17 C20 H20A . . 109.5 ?
C17 C20 H20B . . 109.5 ?
H20A C20 H20B . . 109.5 ?
C17 C20 H20C . . 109.5 ?
H20A C20 H20C . . 109.5 ?
H20B C20 H20C . . 109.5 ?

loop_
_geom_bond_atom_site_label_1
_geom_bond_atom_site_label_2
_geom_bond_site_symmetry_2
_geom_bond_distance
_geom_bond_publ_flag
O1 H1 . 0.829(19) ?
O1 H1 2_656 0.829(19) ?
N1 C2 . 1.3468(17) ?
N1 C6 . 1.3509(16) ?
N1 C1 . 1.4768(16) ?
C1 N11 . 1.4740(16) ?
C1 H1A . 0.9900 ?
C1 H1B . 0.9900 ?
C2 C3 . 1.3792(18) ?
C2 H2 . 0.9500 ?
C3 C4 . 1.3972(17) ?
C3 H3 . 0.9500 ?
C4 C5 . 1.3976(18) ?
C4 C7 . 1.5249(17) ?
C5 C6 . 1.3735(18) ?
C5 H5 . 0.9500 ?
C6 H6 . 0.9500 ?
C7 C10 . 1.528(2) ?
C7 C8 . 1.536(2) ?
C7 C9 . 1.5379(19) ?
C8 H8A . 0.9800 ?
C8 H8B . 0.9800 ?
C8 H8C . 0.9800 ?
C9 H9A . 0.9800 ?
C9 H9B . 0.9800 ?
C9 H9C . 0.9800 ?
C10 H10A . 0.9800 ?
C10 H10B . 0.9800 ?
C10 H10C . 0.9800 ?
N11 C12 . 1.3465(17) ?
N11 C16 . 1.3547(16) ?
C12 C13 . 1.3749(18) ?
C12 H12 . 0.9500 ?
C13 C14 . 1.3955(17) ?
C13 H13 . 0.9500 ?
C14 C15 . 1.4048(17) ?
C14 C17 . 1.5213(18) ?
C15 C16 . 1.3732(18) ?
C15 H15 . 0.9500 ?
C16 H16 . 0.9500 ?
C17 C20 . 1.5320(19) ?
C17 C18 . 1.539(2) ?
C17 C19 . 1.5402(19) ?
C18 H18A . 0.9800 ?
C18 H18B . 0.9800 ?
C18 H18C . 0.9800 ?
C19 H19A . 0.9800 ?
C19 H19B . 0.9800 ?
C19 H19C . 0.9800 ?
C20 H20A . 0.9800 ?
C20 H20B . 0.9800 ?
C20 H20C . 0.9800 ?

loop_
_geom_hbond_atom_site_label_D
_geom_hbond_atom_site_label_H
_geom_hbond_atom_site_label_A
_geom_hbond_site_symmetry_A
_geom_hbond_distance_DH
_geom_hbond_distance_HA
_geom_hbond_distance_DA
_geom_hbond_angle_DHA
_geom_hbond_publ_flag
O1 H1 Cl2 2_656 0.829(19) 2.223(19) 3.0513(10) 179(2) yes

loop_
_geom_torsion_atom_site_label_1
_geom_torsion_atom_site_label_2
_geom_torsion_atom_site_label_3
_geom_torsion_atom_site_label_4
_geom_torsion_site_symmetry_1
_geom_torsion_site_symmetry_2
_geom_torsion_site_symmetry_3
_geom_torsion_site_symmetry_4
_geom_torsion
_geom_torsion_publ_flag
C2 N1 C1 N11 . . . . 84.05(14) ?
C6 N1 C1 N11 . . . . -93.47(14) ?
C6 N1 C2 C3 . . . . 0.26(19) ?
C1 N1 C2 C3 . . . . -177.21(12) ?
N1 C2 C3 C4 . . . . 0.1(2) ?
C2 C3 C4 C5 . . . . -0.76(19) ?
C2 C3 C4 C7 . . . . 177.78(12) ?
C3 C4 C5 C6 . . . . 1.09(19) ?
C7 C4 C5 C6 . . . . -177.51(12) ?
C2 N1 C6 C5 . . . . 0.06(19) ?
C1 N1 C6 C5 . . . . 177.54(12) ?
C4 C5 C6 N1 . . . . -0.8(2) ?
C3 C4 C7 C10 . . . . 5.16(18) ?
C5 C4 C7 C10 . . . . -176.34(12) ?
C3 C4 C7 C8 . . . . -114.97(14) ?
C5 C4 C7 C8 . . . . 63.53(16) ?
C3 C4 C7 C9 . . . . 125.57(13) ?
C5 C4 C7 C9 . . . . -55.93(16) ?
N1 C1 N11 C12 . . . . -89.45(13) ?
N1 C1 N11 C16 . . . . 87.62(14) ?
C16 N11 C12 C13 . . . . -0.16(19) ?
C1 N11 C12 C13 . . . . 176.86(11) ?
N11 C12 C13 C14 . . . . -0.08(19) ?
C12 C13 C14 C15 . . . . 0.39(18) ?
C12 C13 C14 C17 . . . . -177.78(12) ?
C13 C14 C15 C16 . . . . -0.48(18) ?
C17 C14 C15 C16 . . . . 177.75(12) ?
C12 N11 C16 C15 . . . . 0.07(18) ?
C1 N11 C16 C15 . . . . -176.96(11) ?
C14 C15 C16 N11 . . . . 0.26(19) ?
C13 C14 C17 C20 . . . . -3.89(17) ?
C15 C14 C17 C20 . . . . 177.98(12) ?
C13 C14 C17 C18 . . . . -125.25(13) ?
C15 C14 C17 C18 . . . . 56.62(15) ?
C13 C14 C17 C19 . . . . 116.37(13) ?
C15 C14 C17 C19 . . . . -61.76(15) ?

_cod_database_fobs_code 1564318
